data_7105562
loop_
_publ_author_name
'Zhang, Daopeng'
'Zhang, Li-Fang'
'Chen, Yuting'
'Wang, Hailong'
'Ni, Zhong-Hai'
'Wernsdorfer, Wolfgang'
'Jiang, Jianzhuang'

_publ_section_title
;
 Heterobimetallic porphyrin-based single-chain magnet constructed from
 manganese(iii)-porphyrin and trans-dicyanobis(acetylacetonato)
 ruthenate(iii) containing co-crystallized bulk anions and cations
;
_journal_issue 20
_journal_name_full 'Chemical Communications'
_journal_page_first 3550
_journal_paper_doi 10.1039/b926710g
_journal_volume 46
_journal_year 2010
_chemical_formula_sum 'C108 H94 Cl2 Mn N6 O14 P2 Ru'
_chemical_formula_weight 1988.74
_chemical_name_systematic
;
?
;
_space_group_IT_number 2
_symmetry_cell_setting triclinic
_symmetry_space_group_name_Hall '-P 1'
_symmetry_space_group_name_H-M 'P -1'
_atom_sites_solution_hydrogens geom
_atom_sites_solution_primary direct
_atom_sites_solution_secondary difmap
_audit_creation_method SHELXL-97
_cell_angle_alpha 85.583(2)
_cell_angle_beta 77.824(2)
_cell_angle_gamma 69.901(2)
_cell_formula_units_Z 1
_cell_length_a 10.5763(11)
_cell_length_b 12.3936(12)
_cell_length_c 20.440(2)
_cell_measurement_reflns_used 3969
_cell_measurement_temperature 293(2)
_cell_measurement_theta_max 25.759
_cell_measurement_theta_min 2.618
_cell_volume 2459.4(4)
_computing_cell_refinement 'SAINT-Plus (Bruker, 2001)'
_computing_data_collection 'APEX2 (Bruker, 2004)'
_computing_data_reduction SAINT-Plus
_computing_molecular_graphics 'XP (Sheldrick, 1998)'
_computing_publication_material XP
_computing_structure_refinement 'SHELXL-97 (Sheldrick, 1997)'
_computing_structure_solution 'SHELXS-97 (Sheldrick, 1997)'
_diffrn_ambient_temperature 293(2)
_diffrn_measured_fraction_theta_full 0.989
_diffrn_measured_fraction_theta_max 0.989
_diffrn_measurement_device_type 'Bruker APEX II CCD area-detector'
_diffrn_measurement_method '\f and \w scans'
_diffrn_radiation_monochromator graphite
_diffrn_radiation_source 'fine-focus sealed tube'
_diffrn_radiation_type MoK\a
_diffrn_radiation_wavelength 0.71073
_diffrn_reflns_av_R_equivalents 0.0228
_diffrn_reflns_av_sigmaI/netI 0.0503
_diffrn_reflns_limit_h_max 12
_diffrn_reflns_limit_h_min -11
_diffrn_reflns_limit_k_max 14
_diffrn_reflns_limit_k_min -14
_diffrn_reflns_limit_l_max 20
_diffrn_reflns_limit_l_min -24
_diffrn_reflns_number 12190
_diffrn_reflns_theta_full 25.01
_diffrn_reflns_theta_max 25.01
_diffrn_reflns_theta_min 2.03
_exptl_absorpt_coefficient_mu 0.435
_exptl_absorpt_correction_T_max 0.9257
_exptl_absorpt_correction_T_min 0.9141
_exptl_absorpt_correction_type multi-scan
_exptl_absorpt_process_details sadabs
_exptl_crystal_colour purple-black
_exptl_crystal_density_diffrn 1.343
_exptl_crystal_density_meas 1.343
_exptl_crystal_density_method 'not measured'
_exptl_crystal_description block
_exptl_crystal_F_000 1029
_exptl_crystal_size_max 0.21
_exptl_crystal_size_mid 0.19
_exptl_crystal_size_min 0.18
_refine_diff_density_max 0.404
_refine_diff_density_min -0.354
_refine_diff_density_rms 0.060
_refine_ls_extinction_method none
_refine_ls_goodness_of_fit_ref 1.011
_refine_ls_hydrogen_treatment constr
_refine_ls_matrix_type full
_refine_ls_number_parameters 610
_refine_ls_number_reflns 8594
_refine_ls_number_restraints 0
_refine_ls_restrained_S_all 1.011
_refine_ls_R_factor_all 0.0674
_refine_ls_R_factor_gt 0.0457
_refine_ls_shift/su_max 0.001
_refine_ls_shift/su_mean 0.000
_refine_ls_structure_factor_coef Fsqd
_refine_ls_weighting_details 'calc w=1/[\s^2^(Fo^2^)+(0.0807P)^2^+0.3747P] where P=(Fo^2^+2Fc^2^)/3'
_refine_ls_weighting_scheme calc
_refine_ls_wR_factor_gt 0.1219
_refine_ls_wR_factor_ref 0.1404
_reflns_number_gt 6376
_reflns_number_total 8594
_reflns_threshold_expression >2sigma(I)
_cod_data_source_file b926710g.txt
_cod_data_source_block 3
_cod_original_sg_symbol_H-M p-1
_cod_database_code 7105562

loop_
_symmetry_equiv_pos_as_xyz
'x, y, z'
'-x, -y, -z'

loop_
_atom_site_label
_atom_site_type_symbol
_atom_site_fract_x
_atom_site_fract_y
_atom_site_fract_z
_atom_site_U_iso_or_equiv
_atom_site_adp_type
_atom_site_occupancy
_atom_site_symmetry_multiplicity
_atom_site_calc_flag
_atom_site_refinement_flags
_atom_site_disorder_assembly
_atom_site_disorder_group
Ru1 Ru 0.0000 0.0000 0.0000 0.03889(13) Uani 1 2 d S . .
Mn1 Mn 0.5000 0.0000 0.0000 0.03856(18) Uani 1 2 d S . .
Cl1 Cl 0.88044(15) 0.24066(11) 0.35110(6) 0.0911(4) Uani 1 1 d . . .
P1 P 0.28852(13) 0.86466(9) 0.38796(5) 0.0683(3) Uani 1 1 d . . .
O1 O -0.0508(2) 0.16850(19) 0.01478(12) 0.0520(6) Uani 1 1 d . . .
O2 O -0.0658(2) -0.0251(2) 0.09771(11) 0.0510(6) Uani 1 1 d . . .
O3 O 0.8874(6) 0.1440(4) 0.3909(2) 0.170(2) Uani 1 1 d . . .
O4 O 0.8984(6) 0.3258(4) 0.3853(2) 0.173(2) Uani 1 1 d . . .
O5 O 0.9777(6) 0.2146(5) 0.2936(2) 0.162(2) Uani 1 1 d . . .
O6 O 0.7513(6) 0.2825(5) 0.3352(3) 0.188(2) Uani 1 1 d . . .
O7 O 0.7777(4) 0.3410(3) 0.93455(19) 0.1030(11) Uani 1 1 d . . .
H7 H 0.8343 0.2871 0.9497 0.154 Uiso 1 1 d R . .
N1 N 0.2953(3) -0.0265(2) 0.02793(14) 0.0468(7) Uani 1 1 d . . .
N2 N 0.4025(3) 0.1706(2) 0.01207(14) 0.0441(6) Uani 1 1 d . . .
N3 N 0.5308(3) -0.0126(2) 0.09471(13) 0.0431(6) Uani 1 1 d . . .
C1 C 0.1901(3) -0.0193(3) 0.01822(15) 0.0396(7) Uani 1 1 d . . .
C2 C -0.0586(6) 0.3327(4) 0.0680(3) 0.1009(17) Uani 1 1 d . . .
H2A H -0.0365 0.3542 0.0220 0.151 Uiso 1 1 calc R . .
H2B H 0.0079 0.3393 0.0915 0.151 Uiso 1 1 calc R . .
H2C H -0.1483 0.3825 0.0880 0.151 Uiso 1 1 calc R . .
C3 C -0.0567(4) 0.2098(3) 0.0718(2) 0.0625(10) Uani 1 1 d . . .
C4 C -0.0656(4) 0.1539(4) 0.1319(2) 0.0699(12) Uani 1 1 d . . .
H4 H -0.0640 0.1922 0.1689 0.084 Uiso 1 1 calc R . .
C5 C -0.0771(4) 0.0444(4) 0.14301(18) 0.0596(10) Uani 1 1 d . . .
C6 C -0.1073(5) 0.0026(5) 0.21388(18) 0.0826(14) Uani 1 1 d . . .
H6A H -0.2011 0.0429 0.2339 0.124 Uiso 1 1 calc R . .
H6B H -0.0476 0.0166 0.2392 0.124 Uiso 1 1 calc R . .
H6C H -0.0923 -0.0783 0.2137 0.124 Uiso 1 1 calc R . .
C7 C 0.3415(3) 0.2463(3) -0.03424(18) 0.0482(8) Uani 1 1 d . . .
C8 C 0.2820(4) 0.3591(3) -0.0058(2) 0.0622(10) Uani 1 1 d . . .
H8 H 0.2347 0.4254 -0.0269 0.075 Uiso 1 1 calc R . .
C9 C 0.3066(4) 0.3522(3) 0.0566(2) 0.0639(10) Uani 1 1 d . . .
H9 H 0.2806 0.4126 0.0864 0.077 Uiso 1 1 calc R . .
C10 C 0.3807(3) 0.2339(3) 0.06832(18) 0.0485(8) Uani 1 1 d . . .
C11 C 0.4234(3) 0.1910(3) 0.12774(18) 0.0506(8) Uani 1 1 d . . .
C12 C 0.3913(4) 0.2740(3) 0.18415(19) 0.0604(10) Uani 1 1 d . . .
C13 C 0.2639(5) 0.3096(4) 0.2245(2) 0.0853(14) Uani 1 1 d . . .
H13 H 0.1964 0.2831 0.2163 0.102 Uiso 1 1 calc R . .
C14 C 0.2329(6) 0.3837(5) 0.2770(3) 0.110(2) Uani 1 1 d . . .
H14 H 0.1455 0.4067 0.3038 0.132 Uiso 1 1 calc R . .
C15 C 0.3293(9) 0.4226(5) 0.2893(3) 0.114(2) Uani 1 1 d . . .
H15 H 0.3077 0.4747 0.3237 0.137 Uiso 1 1 calc R . .
C16 C 0.4593(9) 0.3859(6) 0.2515(3) 0.133(3) Uani 1 1 d . . .
H16 H 0.5265 0.4107 0.2616 0.160 Uiso 1 1 calc R . .
C17 C 0.4922(6) 0.3110(5) 0.1976(3) 0.1068(19) Uani 1 1 d . . .
H17 H 0.5802 0.2867 0.1715 0.128 Uiso 1 1 calc R . .
C18 C 0.4931(3) 0.0764(3) 0.13918(17) 0.0478(8) Uani 1 1 d . . .
C19 C 0.5396(4) 0.0318(3) 0.19995(19) 0.0565(9) Uani 1 1 d . . .
H19 H 0.5265 0.0737 0.2381 0.068 Uiso 1 1 calc R . .
C20 C 0.6056(4) -0.0817(3) 0.19154(18) 0.0568(9) Uani 1 1 d . . .
H20 H 0.6464 -0.1328 0.2229 0.068 Uiso 1 1 calc R . .
C21 C 0.6016(3) -0.1096(3) 0.12578(17) 0.0465(8) Uani 1 1 d . . .
C22 C 0.6632(3) -0.2190(3) 0.09827(18) 0.0496(8) Uani 1 1 d . . .
C23 C 0.7428(4) -0.3123(3) 0.13970(17) 0.0525(9) Uani 1 1 d . . .
C24 C 0.6878(4) -0.3908(3) 0.1744(2) 0.0682(11) Uani 1 1 d . . .
H24 H 0.5993 -0.3867 0.1723 0.082 Uiso 1 1 calc R . .
C25 C 0.7639(5) -0.4759(4) 0.2124(2) 0.0798(13) Uani 1 1 d . . .
H25 H 0.7265 -0.5290 0.2356 0.096 Uiso 1 1 calc R . .
C26 C 0.8942(5) -0.4820(4) 0.2160(2) 0.0789(13) Uani 1 1 d . . .
H26 H 0.9447 -0.5386 0.2420 0.095 Uiso 1 1 calc R . .
C27 C 0.9498(5) -0.4056(4) 0.1815(2) 0.0832(13) Uani 1 1 d . . .
H27 H 1.0384 -0.4103 0.1838 0.100 Uiso 1 1 calc R . .
C28 C 0.8749(4) -0.3204(4) 0.1430(2) 0.0709(11) Uani 1 1 d . . .
H28 H 0.9136 -0.2686 0.1194 0.085 Uiso 1 1 calc R . .
C29 C 0.2798(4) 0.8512(3) 0.30268(18) 0.0598(10) Uani 1 1 d . . .
C30 C 0.2799(4) 0.7477(4) 0.2809(2) 0.0698(11) Uani 1 1 d . . .
H30 H 0.2879 0.6850 0.3098 0.084 Uiso 1 1 calc R . .
C31 C 0.2680(5) 0.7394(4) 0.2157(2) 0.0758(12) Uani 1 1 d . . .
H31 H 0.2696 0.6703 0.2002 0.091 Uiso 1 1 calc R . .
C32 C 0.2538(5) 0.8329(4) 0.1735(2) 0.0752(12) Uani 1 1 d . . .
H32 H 0.2454 0.8267 0.1297 0.090 Uiso 1 1 calc R . .
C33 C 0.2520(4) 0.9355(4) 0.1956(2) 0.0704(11) Uani 1 1 d . . .
H33 H 0.2425 0.9982 0.1667 0.084 Uiso 1 1 calc R . .
C34 C 0.2641(4) 0.9459(4) 0.26061(19) 0.0620(10) Uani 1 1 d . . .
H34 H 0.2617 1.0155 0.2759 0.074 Uiso 1 1 calc R . .
C35 C 0.3409(7) 0.9849(4) 0.3968(3) 0.0967(17) Uani 1 1 d . . .
C36 C 0.2426(10) 1.0940(5) 0.4073(4) 0.165(4) Uani 1 1 d . . .
H36 H 0.1491 1.1068 0.4126 0.198 Uiso 1 1 calc R . .
C37 C 0.2958(19) 1.1848(8) 0.4094(7) 0.251(9) Uani 1 1 d . . .
H37 H 0.2353 1.2599 0.4147 0.302 Uiso 1 1 calc R . .
C38 C 0.429(2) 1.1653(12) 0.4040(8) 0.261(10) Uani 1 1 d . . .
H38 H 0.4560 1.2271 0.4102 0.313 Uiso 1 1 calc R . .
C39 C 0.5325(13) 1.0579(10) 0.3895(4) 0.189(5) Uani 1 1 d . . .
H39 H 0.6254 1.0492 0.3803 0.227 Uiso 1 1 calc R . .
C40 C 0.4852(9) 0.9640(6) 0.3897(3) 0.135(3) Uani 1 1 d . . .
H40 H 0.5471 0.8893 0.3853 0.162 Uiso 1 1 calc R . .
C41 C 0.4156(5) 0.7406(4) 0.4140(2) 0.0675(11) Uani 1 1 d . . .
C42 C 0.5232(5) 0.6735(4) 0.3675(3) 0.0840(13) Uani 1 1 d . . .
H42 H 0.5254 0.6870 0.3219 0.101 Uiso 1 1 calc R . .
C43 C 0.6283(6) 0.5856(5) 0.3895(3) 0.0999(16) Uani 1 1 d . . .
H43 H 0.7006 0.5392 0.3586 0.120 Uiso 1 1 calc R . .
C44 C 0.6260(6) 0.5671(5) 0.4553(4) 0.1020(18) Uani 1 1 d . . .
H44 H 0.6980 0.5087 0.4692 0.122 Uiso 1 1 calc R . .
C45 C 0.5211(7) 0.6317(5) 0.5020(3) 0.0989(17) Uani 1 1 d . . .
H45 H 0.5214 0.6165 0.5473 0.119 Uiso 1 1 calc R . .
C46 C 0.4124(5) 0.7213(4) 0.4823(2) 0.0807(13) Uani 1 1 d . . .
H46 H 0.3404 0.7665 0.5139 0.097 Uiso 1 1 calc R . .
C47 C 0.0583(5) 0.7988(5) 0.4238(2) 0.0872(15) Uani 1 1 d . . .
C48 C 0.0943(6) 0.6891(6) 0.4504(3) 0.1067(18) Uani 1 1 d . . .
H48 H 0.1532 0.6693 0.4807 0.128 Uiso 1 1 calc R . .
C49 C 0.0445(9) 0.6083(7) 0.4330(4) 0.136(2) Uani 1 1 d . . .
H49 H 0.0695 0.5348 0.4515 0.163 Uiso 1 1 calc R . .
C50 C -0.0423(9) 0.6368(10) 0.3881(5) 0.151(3) Uani 1 1 d . . .
H50 H -0.0748 0.5821 0.3757 0.182 Uiso 1 1 calc R . .
C51 C -0.0814(8) 0.7462(11) 0.3615(4) 0.158(3) Uani 1 1 d . . .
H51 H -0.1419 0.7655 0.3320 0.189 Uiso 1 1 calc R . .
C52 C -0.0313(6) 0.8277(7) 0.3784(3) 0.120(2) Uani 1 1 d . . .
H52 H -0.0567 0.9010 0.3598 0.144 Uiso 1 1 calc R . .
C53 C 0.1204(5) 0.8836(4) 0.4393(2) 0.0826(14) Uani 1 1 d . . .
H53A H 0.1279 0.8759 0.4860 0.099 Uiso 1 1 calc R . .
H53B H 0.0596 0.9608 0.4325 0.099 Uiso 1 1 calc R . .
C54 C 0.6453(6) 0.3559(5) 0.9730(4) 0.127(2) Uani 1 1 d . . .
H54A H 0.6321 0.3981 1.0128 0.190 Uiso 1 1 calc R . .
H54B H 0.6364 0.2821 0.9852 0.190 Uiso 1 1 calc R . .
H54C H 0.5775 0.3975 0.9473 0.190 Uiso 1 1 calc R . .

loop_
_atom_site_aniso_label
_atom_site_aniso_U_11
_atom_site_aniso_U_22
_atom_site_aniso_U_33
_atom_site_aniso_U_23
_atom_site_aniso_U_13
_atom_site_aniso_U_12
Ru1 0.0296(2) 0.0446(2) 0.0436(2) -0.00345(16) -0.00972(15) -0.01182(16)
Mn1 0.0271(3) 0.0370(4) 0.0516(4) 0.0035(3) -0.0122(3) -0.0091(3)
Cl1 0.1163(11) 0.0794(8) 0.0564(7) -0.0012(6) -0.0224(7) -0.0029(7)
P1 0.0859(8) 0.0588(6) 0.0551(6) -0.0013(5) -0.0194(5) -0.0142(6)
O1 0.0462(14) 0.0493(14) 0.0615(15) -0.0059(12) -0.0146(11) -0.0139(11)
O2 0.0414(13) 0.0702(16) 0.0463(13) -0.0014(12) -0.0098(10) -0.0241(12)
O3 0.227(6) 0.117(4) 0.121(4) 0.047(3) -0.028(4) -0.014(4)
O4 0.230(6) 0.140(4) 0.137(4) -0.057(3) -0.067(4) -0.016(4)
O5 0.206(5) 0.197(5) 0.089(3) -0.043(3) 0.026(3) -0.098(4)
O6 0.156(5) 0.169(5) 0.237(6) 0.049(4) -0.094(5) -0.028(4)
O7 0.081(2) 0.099(3) 0.130(3) 0.013(2) -0.029(2) -0.030(2)
N1 0.0329(15) 0.0534(17) 0.0563(17) 0.0060(13) -0.0132(12) -0.0160(13)
N2 0.0351(14) 0.0393(15) 0.0572(17) 0.0026(13) -0.0145(12) -0.0090(12)
N3 0.0321(14) 0.0433(15) 0.0522(16) 0.0051(13) -0.0110(12) -0.0102(12)
C1 0.0377(18) 0.0403(18) 0.0399(17) 0.0009(14) -0.0063(13) -0.0132(14)
C2 0.122(5) 0.068(3) 0.120(4) -0.028(3) -0.032(3) -0.030(3)
C3 0.052(2) 0.058(2) 0.077(3) -0.020(2) -0.0109(19) -0.0151(18)
C4 0.069(3) 0.084(3) 0.059(3) -0.027(2) -0.009(2) -0.025(2)
C5 0.0378(19) 0.093(3) 0.048(2) -0.009(2) -0.0055(15) -0.0219(19)
C6 0.073(3) 0.135(4) 0.045(2) -0.004(2) -0.0054(19) -0.044(3)
C7 0.0420(19) 0.0387(18) 0.062(2) 0.0052(16) -0.0159(16) -0.0091(15)
C8 0.060(2) 0.043(2) 0.076(3) 0.0054(19) -0.020(2) -0.0054(18)
C9 0.065(3) 0.047(2) 0.077(3) -0.0017(19) -0.020(2) -0.0110(19)
C10 0.0388(18) 0.0420(19) 0.064(2) -0.0015(16) -0.0099(16) -0.0118(15)
C11 0.0417(19) 0.051(2) 0.060(2) -0.0040(17) -0.0108(16) -0.0162(16)
C12 0.069(3) 0.050(2) 0.064(2) 0.0003(18) -0.023(2) -0.0168(19)
C13 0.063(3) 0.098(4) 0.084(3) -0.028(3) -0.021(2) -0.004(2)
C14 0.091(4) 0.120(5) 0.091(4) -0.034(3) -0.024(3) 0.010(4)
C15 0.156(7) 0.073(4) 0.104(5) -0.021(3) -0.023(5) -0.025(4)
C16 0.184(8) 0.140(6) 0.127(5) -0.025(5) -0.035(5) -0.111(6)
C17 0.118(5) 0.122(5) 0.110(4) -0.028(3) -0.011(3) -0.078(4)
C18 0.0385(18) 0.051(2) 0.056(2) 0.0022(16) -0.0118(15) -0.0158(16)
C19 0.053(2) 0.053(2) 0.063(2) -0.0022(18) -0.0207(18) -0.0107(18)
C20 0.049(2) 0.062(2) 0.060(2) 0.0086(18) -0.0207(17) -0.0157(18)
C21 0.0337(17) 0.049(2) 0.055(2) 0.0111(16) -0.0158(14) -0.0108(15)
C22 0.0359(18) 0.047(2) 0.064(2) 0.0090(17) -0.0158(15) -0.0095(15)
C23 0.045(2) 0.049(2) 0.056(2) 0.0071(17) -0.0145(16) -0.0057(16)
C24 0.056(2) 0.069(3) 0.074(3) 0.016(2) -0.015(2) -0.017(2)
C25 0.083(3) 0.063(3) 0.080(3) 0.026(2) -0.018(2) -0.013(2)
C26 0.084(3) 0.064(3) 0.073(3) 0.010(2) -0.034(2) 0.004(2)
C27 0.058(3) 0.088(3) 0.099(3) 0.014(3) -0.036(2) -0.009(2)
C28 0.056(2) 0.073(3) 0.085(3) 0.016(2) -0.029(2) -0.019(2)
C29 0.061(2) 0.063(2) 0.053(2) -0.0012(19) -0.0088(18) -0.0198(19)
C30 0.081(3) 0.069(3) 0.061(3) 0.001(2) -0.013(2) -0.028(2)
C31 0.081(3) 0.083(3) 0.069(3) -0.009(2) -0.017(2) -0.031(2)
C32 0.074(3) 0.099(4) 0.056(2) 0.002(2) -0.016(2) -0.032(3)
C33 0.068(3) 0.084(3) 0.066(3) 0.019(2) -0.020(2) -0.035(2)
C34 0.054(2) 0.070(3) 0.063(2) 0.007(2) -0.0146(18) -0.023(2)
C35 0.150(5) 0.066(3) 0.083(3) 0.002(3) -0.053(4) -0.031(3)
C36 0.291(11) 0.065(4) 0.144(6) -0.002(4) -0.099(7) -0.033(5)
C37 0.46(3) 0.072(5) 0.274(13) 0.015(6) -0.242(17) -0.059(10)
C38 0.50(3) 0.136(10) 0.271(14) 0.029(9) -0.261(19) -0.157(16)
C39 0.313(14) 0.172(8) 0.179(8) 0.040(7) -0.131(9) -0.163(10)
C40 0.199(8) 0.117(5) 0.134(6) 0.013(4) -0.072(6) -0.088(6)
C41 0.075(3) 0.063(3) 0.068(3) 0.004(2) -0.025(2) -0.023(2)
C42 0.072(3) 0.083(3) 0.092(3) 0.001(3) -0.019(3) -0.018(3)
C43 0.081(4) 0.091(4) 0.119(5) 0.001(3) -0.031(3) -0.012(3)
C44 0.091(4) 0.076(4) 0.142(6) 0.015(4) -0.052(4) -0.019(3)
C45 0.129(5) 0.084(4) 0.102(4) 0.026(3) -0.063(4) -0.040(4)
C46 0.099(4) 0.074(3) 0.076(3) 0.004(2) -0.035(3) -0.029(3)
C47 0.060(3) 0.125(4) 0.055(3) 0.009(3) 0.000(2) -0.014(3)
C48 0.103(4) 0.138(5) 0.079(3) 0.026(4) -0.011(3) -0.048(4)
C49 0.118(6) 0.163(7) 0.136(6) 0.024(5) -0.007(5) -0.074(5)
C50 0.110(6) 0.212(10) 0.148(8) -0.023(7) 0.005(5) -0.087(7)
C51 0.096(5) 0.262(12) 0.135(7) -0.001(7) -0.030(5) -0.081(7)
C52 0.079(4) 0.179(7) 0.083(4) 0.014(4) -0.017(3) -0.023(4)
C53 0.081(3) 0.086(3) 0.054(2) -0.004(2) -0.007(2) 0.003(3)
C54 0.077(4) 0.095(4) 0.195(7) -0.021(4) 0.003(4) -0.026(3)

loop_
_atom_type_symbol
_atom_type_description
_atom_type_scat_dispersion_real
_atom_type_scat_dispersion_imag
_atom_type_scat_source
C C 0.0033 0.0016 'International Tables Vol C Tables 4.2.6.8 and 6.1.1.4'
H H 0.0000 0.0000 'International Tables Vol C Tables 4.2.6.8 and 6.1.1.4'
N N 0.0061 0.0033 'International Tables Vol C Tables 4.2.6.8 and 6.1.1.4'
O O 0.0106 0.0060 'International Tables Vol C Tables 4.2.6.8 and 6.1.1.4'
Mn Mn 0.3368 0.7283 'International Tables Vol C Tables 4.2.6.8 and 6.1.1.4'
Ru Ru -1.2594 0.8363 'International Tables Vol C Tables 4.2.6.8 and 6.1.1.4'
P P 0.1023 0.0942 'International Tables Vol C Tables 4.2.6.8 and 6.1.1.4'
Cl Cl 0.1484 0.1585 'International Tables Vol C Tables 4.2.6.8 and 6.1.1.4'

loop_
_geom_angle_atom_site_label_1
_geom_angle_atom_site_label_2
_geom_angle_atom_site_label_3
_geom_angle
_geom_angle_site_symmetry_1
_geom_angle_site_symmetry_3
_geom_angle_publ_flag
O1 Ru1 O1 180.0(2) . 2 ?
O1 Ru1 O2 89.00(10) . 2 ?
O1 Ru1 O2 91.00(10) 2 2 ?
O1 Ru1 O2 91.00(10) . . ?
O1 Ru1 O2 89.00(10) 2 . ?
O2 Ru1 O2 180.00(17) 2 . ?
O1 Ru1 C1 87.75(11) . . ?
O1 Ru1 C1 92.25(11) 2 . ?
O2 Ru1 C1 90.10(10) 2 . ?
O2 Ru1 C1 89.90(10) . . ?
O1 Ru1 C1 92.25(11) . 2 ?
O1 Ru1 C1 87.75(11) 2 2 ?
O2 Ru1 C1 89.90(10) 2 2 ?
O2 Ru1 C1 90.10(10) . 2 ?
C1 Ru1 C1 180.0(2) . 2 ?
N3 Mn1 N3 180.00(2) 2_655 . ?
N3 Mn1 N2 89.83(11) 2_655 2_655 ?
N3 Mn1 N2 90.17(11) . 2_655 ?
N3 Mn1 N2 90.17(11) 2_655 . ?
N3 Mn1 N2 89.83(11) . . ?
N2 Mn1 N2 180.0 2_655 . ?
N3 Mn1 N1 94.70(10) 2_655 2_655 ?
N3 Mn1 N1 85.30(10) . 2_655 ?
N2 Mn1 N1 89.10(10) 2_655 2_655 ?
N2 Mn1 N1 90.90(10) . 2_655 ?
N3 Mn1 N1 85.30(10) 2_655 . ?
N3 Mn1 N1 94.70(10) . . ?
N2 Mn1 N1 90.90(10) 2_655 . ?
N2 Mn1 N1 89.10(10) . . ?
N1 Mn1 N1 180.00(13) 2_655 . ?
O5 Cl1 O6 109.4(4) . . ?
O5 Cl1 O3 111.0(3) . . ?
O6 Cl1 O3 107.8(4) . . ?
O5 Cl1 O4 109.1(4) . . ?
O6 Cl1 O4 108.6(4) . . ?
O3 Cl1 O4 110.9(3) . . ?
C29 P1 C41 110.62(19) . . ?
C29 P1 C35 110.1(2) . . ?
C41 P1 C35 106.3(2) . . ?
C29 P1 C53 108.4(2) . . ?
C41 P1 C53 111.0(2) . . ?
C35 P1 C53 110.4(3) . . ?
C3 O1 Ru1 122.3(2) . . ?
C5 O2 Ru1 123.1(2) . . ?
C54 O7 H7 109.5 . . ?
C1 N1 Mn1 153.0(2) . . ?
C10 N2 C7 106.5(3) . . ?
C10 N2 Mn1 127.1(2) . . ?
C7 N2 Mn1 126.4(2) . . ?
C21 N3 C18 106.6(3) . . ?
C21 N3 Mn1 126.7(2) . . ?
C18 N3 Mn1 126.6(2) . . ?
N1 C1 Ru1 177.9(3) . . ?
C3 C2 H2A 109.5 . . ?
C3 C2 H2B 109.5 . . ?
H2A C2 H2B 109.5 . . ?
C3 C2 H2C 109.5 . . ?
H2A C2 H2C 109.5 . . ?
H2B C2 H2C 109.5 . . ?
O1 C3 C4 125.7(4) . . ?
O1 C3 C2 113.7(4) . . ?
C4 C3 C2 120.6(4) . . ?
C3 C4 C5 126.2(4) . . ?
C3 C4 H4 116.9 . . ?
C5 C4 H4 116.9 . . ?
O2 C5 C4 125.5(3) . . ?
O2 C5 C6 115.3(4) . . ?
C4 C5 C6 119.2(4) . . ?
C5 C6 H6A 109.5 . . ?
C5 C6 H6B 109.5 . . ?
H6A C6 H6B 109.5 . . ?
C5 C6 H6C 109.5 . . ?
H6A C6 H6C 109.5 . . ?
H6B C6 H6C 109.5 . . ?
N2 C7 C22 126.1(3) . 2_655 ?
N2 C7 C8 109.0(3) . . ?
C22 C7 C8 124.9(3) 2_655 . ?
C9 C8 C7 108.0(3) . . ?
C9 C8 H8 126.0 . . ?
C7 C8 H8 126.0 . . ?
C8 C9 C10 106.8(3) . . ?
C8 C9 H9 126.6 . . ?
C10 C9 H9 126.6 . . ?
N2 C10 C11 125.7(3) . . ?
N2 C10 C9 109.7(3) . . ?
C11 C10 C9 124.6(3) . . ?
C18 C11 C10 124.4(3) . . ?
C18 C11 C12 117.3(3) . . ?
C10 C11 C12 118.3(3) . . ?
C13 C12 C17 119.0(4) . . ?
C13 C12 C11 120.6(4) . . ?
C17 C12 C11 120.3(4) . . ?
C12 C13 C14 121.6(5) . . ?
C12 C13 H13 119.2 . . ?
C14 C13 H13 119.2 . . ?
C15 C14 C13 119.7(6) . . ?
C15 C14 H14 120.1 . . ?
C13 C14 H14 120.1 . . ?
C14 C15 C16 120.3(6) . . ?
C14 C15 H15 119.9 . . ?
C16 C15 H15 119.9 . . ?
C15 C16 C17 120.6(6) . . ?
C15 C16 H16 119.7 . . ?
C17 C16 H16 119.7 . . ?
C12 C17 C16 118.6(5) . . ?
C12 C17 H17 120.7 . . ?
C16 C17 H17 120.7 . . ?
N3 C18 C11 126.3(3) . . ?
N3 C18 C19 109.0(3) . . ?
C11 C18 C19 124.7(3) . . ?
C20 C19 C18 107.3(3) . . ?
C20 C19 H19 126.3 . . ?
C18 C19 H19 126.3 . . ?
C19 C20 C21 107.6(3) . . ?
C19 C20 H20 126.2 . . ?
C21 C20 H20 126.2 . . ?
N3 C21 C22 126.3(3) . . ?
N3 C21 C20 109.5(3) . . ?
C22 C21 C20 124.2(3) . . ?
C21 C22 C7 124.2(3) . 2_655 ?
C21 C22 C23 117.7(3) . . ?
C7 C22 C23 118.1(3) 2_655 . ?
C24 C23 C28 119.0(3) . . ?
C24 C23 C22 121.6(3) . . ?
C28 C23 C22 119.4(3) . . ?
C23 C24 C25 120.2(4) . . ?
C23 C24 H24 119.9 . . ?
C25 C24 H24 119.9 . . ?
C26 C25 C24 120.1(4) . . ?
C26 C25 H25 119.9 . . ?
C24 C25 H25 119.9 . . ?
C27 C26 C25 120.1(4) . . ?
C27 C26 H26 119.9 . . ?
C25 C26 H26 119.9 . . ?
C26 C27 C28 120.3(4) . . ?
C26 C27 H27 119.9 . . ?
C28 C27 H27 119.9 . . ?
C23 C28 C27 120.2(4) . . ?
C23 C28 H28 119.9 . . ?
C27 C28 H28 119.9 . . ?
C34 C29 C30 121.0(4) . . ?
C34 C29 P1 119.6(3) . . ?
C30 C29 P1 119.3(3) . . ?
C31 C30 C29 118.9(4) . . ?
C31 C30 H30 120.6 . . ?
C29 C30 H30 120.6 . . ?
C32 C31 C30 120.3(4) . . ?
C32 C31 H31 119.8 . . ?
C30 C31 H31 119.8 . . ?
C33 C32 C31 120.5(4) . . ?
C33 C32 H32 119.8 . . ?
C31 C32 H32 119.8 . . ?
C32 C33 C34 120.4(4) . . ?
C32 C33 H33 119.8 . . ?
C34 C33 H33 119.8 . . ?
C33 C34 C29 118.9(4) . . ?
C33 C34 H34 120.5 . . ?
C29 C34 H34 120.5 . . ?
C36 C35 C40 122.9(6) . . ?
C36 C35 P1 119.6(6) . . ?
C40 C35 P1 117.4(4) . . ?
C35 C36 C37 115.1(10) . . ?
C35 C36 H36 122.4 . . ?
C37 C36 H36 122.4 . . ?
C38 C37 C36 122.0(12) . . ?
C38 C37 H37 119.0 . . ?
C36 C37 H37 119.0 . . ?
C37 C38 C39 124.7(12) . . ?
C37 C38 H38 117.6 . . ?
C39 C38 H38 117.6 . . ?
C38 C39 C40 115.3(12) . . ?
C38 C39 H39 122.4 . . ?
C40 C39 H39 122.4 . . ?
C39 C40 C35 119.4(9) . . ?
C39 C40 H40 120.3 . . ?
C35 C40 H40 120.3 . . ?
C42 C41 C46 120.7(4) . . ?
C42 C41 P1 120.5(3) . . ?
C46 C41 P1 118.4(4) . . ?
C41 C42 C43 119.2(5) . . ?
C41 C42 H42 120.4 . . ?
C43 C42 H42 120.4 . . ?
C44 C43 C42 120.4(5) . . ?
C44 C43 H43 119.8 . . ?
C42 C43 H43 119.8 . . ?
C43 C44 C45 121.5(5) . . ?
C43 C44 H44 119.2 . . ?
C45 C44 H44 119.2 . . ?
C44 C45 C46 120.3(5) . . ?
C44 C45 H45 119.9 . . ?
C46 C45 H45 119.9 . . ?
C41 C46 C45 118.0(5) . . ?
C41 C46 H46 121.0 . . ?
C45 C46 H46 121.0 . . ?
C48 C47 C52 118.8(6) . . ?
C48 C47 C53 121.0(5) . . ?
C52 C47 C53 120.1(6) . . ?
C47 C48 C49 121.3(7) . . ?
C47 C48 H48 119.4 . . ?
C49 C48 H48 119.4 . . ?
C50 C49 C48 119.7(8) . . ?
C50 C49 H49 120.2 . . ?
C48 C49 H49 120.2 . . ?
C49 C50 C51 120.2(9) . . ?
C49 C50 H50 119.9 . . ?
C51 C50 H50 119.9 . . ?
C50 C51 C52 120.5(8) . . ?
C50 C51 H51 119.8 . . ?
C52 C51 H51 119.8 . . ?
C51 C52 C47 119.6(8) . . ?
C51 C52 H52 120.2 . . ?
C47 C52 H52 120.2 . . ?
C47 C53 P1 113.0(3) . . ?
C47 C53 H53A 109.0 . . ?
P1 C53 H53A 109.0 . . ?
C47 C53 H53B 109.0 . . ?
P1 C53 H53B 109.0 . . ?
H53A C53 H53B 107.8 . . ?
O7 C54 H54A 109.5 . . ?
O7 C54 H54B 109.5 . . ?
H54A C54 H54B 109.5 . . ?
O7 C54 H54C 109.5 . . ?
H54A C54 H54C 109.5 . . ?
H54B C54 H54C 109.5 . . ?

loop_
_geom_bond_atom_site_label_1
_geom_bond_atom_site_label_2
_geom_bond_distance
_geom_bond_site_symmetry_2
_geom_bond_publ_flag
Ru1 O1 2.000(2) . ?
Ru1 O1 2.000(2) 2 ?
Ru1 O2 2.009(2) 2 ?
Ru1 O2 2.009(2) . ?
Ru1 C1 2.052(3) . ?
Ru1 C1 2.052(3) 2 ?
Mn1 N3 2.016(3) 2_655 ?
Mn1 N3 2.016(3) . ?
Mn1 N2 2.017(3) 2_655 ?
Mn1 N2 2.017(3) . ?
Mn1 N1 2.250(3) 2_655 ?
Mn1 N1 2.250(3) . ?
Cl1 O5 1.366(4) . ?
Cl1 O6 1.384(6) . ?
Cl1 O3 1.385(4) . ?
Cl1 O4 1.395(5) . ?
P1 C29 1.788(4) . ?
P1 C41 1.792(4) . ?
P1 C35 1.792(6) . ?
P1 C53 1.812(5) . ?
O1 C3 1.290(4) . ?
O2 C5 1.272(4) . ?
O7 C54 1.412(6) . ?
O7 H7 0.8200 . ?
N1 C1 1.143(4) . ?
N2 C10 1.376(4) . ?
N2 C7 1.377(4) . ?
N3 C21 1.369(4) . ?
N3 C18 1.379(4) . ?
C2 C3 1.512(6) . ?
C2 H2A 0.9600 . ?
C2 H2B 0.9600 . ?
C2 H2C 0.9600 . ?
C3 C4 1.364(6) . ?
C4 C5 1.401(6) . ?
C4 H4 0.9300 . ?
C5 C6 1.507(5) . ?
C6 H6A 0.9600 . ?
C6 H6B 0.9600 . ?
C6 H6C 0.9600 . ?
C7 C22 1.392(5) 2_655 ?
C7 C8 1.433(5) . ?
C8 C9 1.346(5) . ?
C8 H8 0.9300 . ?
C9 C10 1.435(5) . ?
C9 H9 0.9300 . ?
C10 C11 1.389(5) . ?
C11 C18 1.384(5) . ?
C11 C12 1.510(5) . ?
C12 C13 1.367(6) . ?
C12 C17 1.379(6) . ?
C13 C14 1.380(6) . ?
C13 H13 0.9300 . ?
C14 C15 1.341(9) . ?
C14 H14 0.9300 . ?
C15 C16 1.368(9) . ?
C15 H15 0.9300 . ?
C16 C17 1.404(7) . ?
C16 H16 0.9300 . ?
C17 H17 0.9300 . ?
C18 C19 1.433(5) . ?
C19 C20 1.345(5) . ?
C19 H19 0.9300 . ?
C20 C21 1.426(5) . ?
C20 H20 0.9300 . ?
C21 C22 1.390(5) . ?
C22 C7 1.392(5) 2_655 ?
C22 C23 1.498(5) . ?
C23 C24 1.377(5) . ?
C23 C28 1.381(5) . ?
C24 C25 1.384(6) . ?
C24 H24 0.9300 . ?
C25 C26 1.372(6) . ?
C25 H25 0.9300 . ?
C26 C27 1.357(6) . ?
C26 H26 0.9300 . ?
C27 C28 1.386(6) . ?
C27 H27 0.9300 . ?
C28 H28 0.9300 . ?
C29 C34 1.384(5) . ?
C29 C30 1.389(5) . ?
C30 C31 1.381(5) . ?
C30 H30 0.9300 . ?
C31 C32 1.374(6) . ?
C31 H31 0.9300 . ?
C32 C33 1.374(6) . ?
C32 H32 0.9300 . ?
C33 C34 1.381(5) . ?
C33 H33 0.9300 . ?
C34 H34 0.9300 . ?
C35 C36 1.393(8) . ?
C35 C40 1.434(9) . ?
C36 C37 1.427(14) . ?
C36 H36 0.9300 . ?
C37 C38 1.33(2) . ?
C37 H37 0.9300 . ?
C38 C39 1.407(17) . ?
C38 H38 0.9300 . ?
C39 C40 1.416(9) . ?
C39 H39 0.9300 . ?
C40 H40 0.9300 . ?
C41 C42 1.381(6) . ?
C41 C46 1.393(6) . ?
C42 C43 1.388(7) . ?
C42 H42 0.9300 . ?
C43 C44 1.343(7) . ?
C43 H43 0.9300 . ?
C44 C45 1.358(8) . ?
C44 H44 0.9300 . ?
C45 C46 1.403(7) . ?
C45 H45 0.9300 . ?
C46 H46 0.9300 . ?
C47 C48 1.380(8) . ?
C47 C52 1.405(7) . ?
C47 C53 1.500(7) . ?
C48 C49 1.380(9) . ?
C48 H48 0.9300 . ?
C49 C50 1.375(10) . ?
C49 H49 0.9300 . ?
C50 C51 1.379(11) . ?
C50 H50 0.9300 . ?
C51 C52 1.384(11) . ?
C51 H51 0.9300 . ?
C52 H52 0.9300 . ?
C53 H53A 0.9700 . ?
C53 H53B 0.9700 . ?
C54 H54A 0.9600 . ?
C54 H54B 0.9600 . ?
C54 H54C 0.9600 . ?
